data_8104684
loop_
_publ_author_name
'Liang, Lun-Hai'
'Zhao, Feng-Lan'
'Meng, Qing-Guo'

_publ_section_title
;
 Crystal structure of
 (E)-7-hydroxy-2-((6-methoxypyridin-2-yl)methylene)-3,4-dihydronaphthalen-1(2H)-one,
 C17H15NO3
;
_journal_issue 5
_journal_name_full 'Zeitschrift f\"ur Kristallographie - New Crystal Structures'
_journal_page_first 1125
_journal_page_last 1127
_journal_paper_doi 10.1515/ncrs-2021-0245
_journal_volume 236
_journal_year 2021
_chemical_formula_moiety 'C17 H15 N O3'
_chemical_formula_sum 'C17 H15 N O3'
_chemical_formula_weight 281.30
_space_group_crystal_system triclinic
_space_group_IT_number 2
_space_group_name_Hall '-P 1'
_space_group_name_H-M_alt 'P -1'
_atom_sites_solution_hydrogens geom
_cell_angle_alpha 115.469(6)
_cell_angle_beta 91.726(5)
_cell_angle_gamma 97.325(5)
_cell_formula_units_Z 4
_cell_length_a 7.5016(4)
_cell_length_b 13.6750(8)
_cell_length_c 14.8557(9)
_cell_measurement_reflns_used 4150
_cell_measurement_temperature 99.99(10)
_cell_measurement_theta_max 29.0310
_cell_measurement_theta_min 2.7110
_cell_volume 1358.48(15)
_computing_cell_refinement 'CrysAlisPro 1.171.38.43f (Rigaku OD, 2017)'
_computing_data_collection 'CrysAlisPro 1.171.38.43f (Rigaku OD, 2017)'
_computing_data_reduction 'CrysAlisPro 1.171.38.43f (Rigaku OD, 2017)'
_computing_molecular_graphics 'Bruker SHELXTL'
_computing_publication_material 'Bruker SHELXTL'
_computing_structure_refinement 'SHELXL-2017/1 (Sheldrick, 2015)'
_computing_structure_solution 'SHELXL-2017/1 (Sheldrick, 2015)'
_diffrn_ambient_temperature 99.99(10)
_diffrn_measured_fraction_theta_full 0.999
_diffrn_measured_fraction_theta_max 0.999
_diffrn_measurement_device_type 'SuperNova, Dual, Cu at zero, AtlasS2'
_diffrn_measurement_method 'CCD plate'
_diffrn_radiation_type MoK\a
_diffrn_radiation_wavelength 0.71073
_diffrn_reflns_av_R_equivalents 0.0253
_diffrn_reflns_av_unetI/netI 0.0459
_diffrn_reflns_Laue_measured_fraction_full 0.999
_diffrn_reflns_Laue_measured_fraction_max 0.999
_diffrn_reflns_limit_h_max 8
_diffrn_reflns_limit_h_min -9
_diffrn_reflns_limit_k_max 16
_diffrn_reflns_limit_k_min -15
_diffrn_reflns_limit_l_max 17
_diffrn_reflns_limit_l_min -17
_diffrn_reflns_number 9244
_diffrn_reflns_point_group_measured_fraction_full 0.999
_diffrn_reflns_point_group_measured_fraction_max 0.999
_diffrn_reflns_theta_full 25.242
_diffrn_reflns_theta_max 25.500
_diffrn_reflns_theta_min 2.711
_diffrn_source 'micro-focus sealed X-ray tube'
_exptl_absorpt_coefficient_mu 0.095
_exptl_absorpt_correction_T_max 1.00000
_exptl_absorpt_correction_T_min 0.83034
_exptl_absorpt_correction_type multi-scan
_exptl_absorpt_process_details
;
CrysAlisPro 1.171.38.43f (Rigaku Oxford Diffraction, 2015)
Empirical absorption correction using spherical harmonics,
 implemented in SCALE3 ABSPACK scaling algorithm.
;
_exptl_crystal_colour yellow
_exptl_crystal_density_diffrn 1.375
_exptl_crystal_description block
_exptl_crystal_F_000 592
_exptl_crystal_size_max 0.130
_exptl_crystal_size_mid 0.120
_exptl_crystal_size_min 0.100
_refine_diff_density_max 0.200
_refine_diff_density_min -0.264
_refine_diff_density_rms 0.059
_refine_ls_extinction_coef .
_refine_ls_extinction_method none
_refine_ls_goodness_of_fit_ref 1.036
_refine_ls_hydrogen_treatment constr
_refine_ls_matrix_type full
_refine_ls_number_parameters 383
_refine_ls_number_reflns 5038
_refine_ls_number_restraints 0
_refine_ls_restrained_S_all 1.036
_refine_ls_R_factor_all 0.0571
_refine_ls_R_factor_gt 0.0442
_refine_ls_shift/su_max 0.000
_refine_ls_shift/su_mean 0.000
_refine_ls_structure_factor_coef Fsqd
_refine_ls_weighting_details 'w=1/[\s^2^(Fo^2^)+(0.0477P)^2^+0.2443P] where P=(Fo^2^+2Fc^2^)/3'
_refine_ls_weighting_scheme calc
_refine_ls_wR_factor_gt 0.1003
_refine_ls_wR_factor_ref 0.1095
_reflns_Friedel_coverage 0.000
_reflns_Friedel_fraction_full .
_reflns_Friedel_fraction_max .
_reflns_number_gt 4080
_reflns_number_total 5038
_reflns_threshold_expression 'I > 2\s(I)'
_cod_data_source_file suppl_j_ncrs-2021-0245_suppl.cif
_cod_data_source_block M2-6-18
_cod_database_code 8104684
_shelx_space_group_comment
;
The symmetry employed for this shelxl refinement is uniquely defined
by the following loop, which should always be used as a source of
symmetry information in preference to the above space-group names.
They are only intended as comments.
;
_shelx_estimated_absorpt_t_min 0.988
_shelx_estimated_absorpt_t_max 0.991

loop_
_space_group_symop_operation_xyz
'x, y, z'
'-x, -y, -z'

loop_
_atom_site_label
_atom_site_type_symbol
_atom_site_fract_x
_atom_site_fract_y
_atom_site_fract_z
_atom_site_U_iso_or_equiv
_atom_site_adp_type
_atom_site_occupancy
_atom_site_site_symmetry_order
_atom_site_calc_flag
_atom_site_refinement_flags_posn
_atom_site_refinement_flags_adp
_atom_site_refinement_flags_occupancy
_atom_site_disorder_assembly
_atom_site_disorder_group
C1 C 0.6511(2) 0.37693(13) 0.02118(11) 0.0175(3) Uani 1 1 d . . . . .
C2 C 0.4853(2) 0.33607(13) 0.05593(11) 0.0182(4) Uani 1 1 d . . . . .
C3 C 0.4599(2) 0.21732(14) 0.03643(12) 0.0228(4) Uani 1 1 d . . . . .
H3A H 0.334953 0.194165 0.042426 0.027 Uiso 1 1 calc R U . . .
H3B H 0.534525 0.209552 0.086724 0.027 Uiso 1 1 calc R U . . .
C4 C 0.5094(2) 0.14321(14) -0.06736(12) 0.0227(4) Uani 1 1 d . . . . .
H4A H 0.504387 0.069222 -0.073809 0.027 Uiso 1 1 calc R U . . .
H4B H 0.421911 0.141177 -0.117786 0.027 Uiso 1 1 calc R U . . .
C5 C 0.8061(2) 0.11105(14) -0.14522(12) 0.0208(4) Uani 1 1 d . . . . .
H5 H 0.765646 0.035969 -0.173143 0.025 Uiso 1 1 calc R U . . .
C6 C 0.9747(2) 0.14846(14) -0.16421(12) 0.0212(4) Uani 1 1 d . . . . .
H6 H 1.046478 0.098841 -0.203713 0.025 Uiso 1 1 calc R U . . .
C7 C 1.0359(2) 0.26065(14) -0.12384(11) 0.0188(4) Uani 1 1 d . . . . .
C8 C 0.9297(2) 0.33332(13) -0.06384(11) 0.0183(4) Uani 1 1 d . . . . .
H8 H 0.970838 0.408287 -0.036556 0.022 Uiso 1 1 calc R U . . .
C9 C 0.7604(2) 0.29542(13) -0.04355(11) 0.0174(4) Uani 1 1 d . . . . .
C10 C 0.6955(2) 0.18273(13) -0.08550(11) 0.0188(4) Uani 1 1 d . . . . .
C11 C 0.3764(2) 0.40996(14) 0.10176(11) 0.0191(4) Uani 1 1 d . . . . .
H11 H 0.418808 0.479991 0.108651 0.023 Uiso 1 1 calc R U . . .
C12 C 0.2038(2) 0.40092(13) 0.14284(11) 0.0177(4) Uani 1 1 d . . . . .
C13 C -0.0323(2) 0.29892(14) 0.17238(12) 0.0203(4) Uani 1 1 d . . . . .
C14 C -0.1197(2) 0.38971(15) 0.22199(12) 0.0239(4) Uani 1 1 d . . . . .
H14 H -0.228044 0.383070 0.249224 0.029 Uiso 1 1 calc R U . . .
C15 C -0.0391(2) 0.48863(15) 0.22875(12) 0.0240(4) Uani 1 1 d . . . . .
H15 H -0.092044 0.551250 0.260781 0.029 Uiso 1 1 calc R U . . .
C16 C 0.1232(2) 0.49391(14) 0.18691(12) 0.0210(4) Uani 1 1 d . . . . .
H16 H 0.177496 0.559801 0.188568 0.025 Uiso 1 1 calc R U . . .
C17 C -0.0400(2) 0.10651(15) 0.10537(14) 0.0297(4) Uani 1 1 d . . . . .
H17A H -0.030161 0.099968 0.038791 0.045 Uiso 1 1 calc R U . . .
H17B H -0.114177 0.042343 0.102317 0.045 Uiso 1 1 calc R U . . .
H17C H 0.078006 0.113579 0.136486 0.045 Uiso 1 1 calc R U . . .
C18 C 0.7915(2) 0.87256(13) 0.49960(11) 0.0183(4) Uani 1 1 d . . . . .
C19 C 0.9319(2) 0.79937(13) 0.47370(11) 0.0184(4) Uani 1 1 d . . . . .
C20 C 0.9193(2) 0.71556(15) 0.51506(13) 0.0258(4) Uani 1 1 d . . . . .
H20A H 1.033228 0.688049 0.510952 0.031 Uiso 1 1 calc R U . . .
H20B H 0.826312 0.654267 0.474908 0.031 Uiso 1 1 calc R U . . .
C21 C 0.8751(2) 0.76514(15) 0.62350(12) 0.0245(4) Uani 1 1 d . . . . .
H21A H 0.859672 0.708543 0.646730 0.029 Uiso 1 1 calc R U . . .
H21B H 0.974653 0.820803 0.664974 0.029 Uiso 1 1 calc R U . . .
C22 C 0.5825(2) 0.81246(14) 0.70147(12) 0.0219(4) Uani 1 1 d . . . . .
H22 H 0.602239 0.775285 0.739679 0.026 Uiso 1 1 calc R U . . .
C23 C 0.4317(2) 0.86352(14) 0.71286(12) 0.0225(4) Uani 1 1 d . . . . .
H23 H 0.351119 0.860032 0.758138 0.027 Uiso 1 1 calc R U . . .
C24 C 0.3998(2) 0.92010(13) 0.65701(12) 0.0198(4) Uani 1 1 d . . . . .
C25 C 0.5171(2) 0.92188(13) 0.58793(11) 0.0186(4) Uani 1 1 d . . . . .
H25 H 0.495005 0.958266 0.549320 0.022 Uiso 1 1 calc R U . . .
C26 C 0.6691(2) 0.86950(13) 0.57534(11) 0.0176(4) Uani 1 1 d . . . . .
C27 C 0.7060(2) 0.81539(13) 0.63387(12) 0.0193(4) Uani 1 1 d . . . . .
C28 C 1.0580(2) 0.81543(13) 0.41681(11) 0.0172(3) Uani 1 1 d . . . . .
H28 H 1.041033 0.868530 0.395372 0.021 Uiso 1 1 calc R U . . .
C29 C 1.2178(2) 0.76286(13) 0.38312(11) 0.0176(4) Uani 1 1 d . . . . .
C30 C 1.4004(2) 0.63949(14) 0.37863(13) 0.0224(4) Uani 1 1 d . . . . .
C31 C 1.5203(2) 0.66874(14) 0.32111(13) 0.0249(4) Uani 1 1 d . . . . .
H31 H 1.622063 0.635261 0.301572 0.030 Uiso 1 1 calc R U . . .
C32 C 1.4822(2) 0.74872(14) 0.29457(12) 0.0229(4) Uani 1 1 d . . . . .
H32 H 1.558203 0.770683 0.256145 0.027 Uiso 1 1 calc R U . . .
C33 C 1.3285(2) 0.79681(14) 0.32566(11) 0.0203(4) Uani 1 1 d . . . . .
H33 H 1.300573 0.851035 0.308087 0.024 Uiso 1 1 calc R U . . .
C34 C 1.3078(2) 0.52660(18) 0.45777(18) 0.0454(6) Uani 1 1 d . . . . .
H34A H 1.305991 0.587024 0.522152 0.068 Uiso 1 1 calc R U . . .
H34B H 1.340584 0.465398 0.466487 0.068 Uiso 1 1 calc R U . . .
H34C H 1.190225 0.506202 0.421826 0.068 Uiso 1 1 calc R U . . .
N1 N 0.12467(16) 0.30214(11) 0.13616(9) 0.0189(3) Uani 1 1 d . . . . .
N2 N 1.25470(17) 0.68363(11) 0.40945(10) 0.0201(3) Uani 1 1 d . . . . .
O1 O 0.69851(14) 0.47535(9) 0.04534(8) 0.0232(3) Uani 1 1 d . . . . .
O2 O 1.20095(14) 0.29427(10) -0.14626(9) 0.0258(3) Uani 1 1 d . . . . .
H2 H 1.227398 0.360985 -0.114419 0.039 Uiso 1 1 calc R U . . .
O3 O -0.11985(14) 0.20131(10) 0.16273(9) 0.0255(3) Uani 1 1 d . . . . .
O4 O 0.77477(14) 0.93468(9) 0.46041(8) 0.0217(3) Uani 1 1 d . . . . .
O5 O 0.25137(14) 0.97224(10) 0.67322(9) 0.0251(3) Uani 1 1 d . . . . .
H5A H 0.241687 0.998242 0.633132 0.038 Uiso 1 1 calc R U . . .
O6 O 1.43737(15) 0.55831(10) 0.40217(10) 0.0338(3) Uani 1 1 d . . . . .

loop_
_atom_site_aniso_label
_atom_site_aniso_U_11
_atom_site_aniso_U_22
_atom_site_aniso_U_33
_atom_site_aniso_U_23
_atom_site_aniso_U_13
_atom_site_aniso_U_12
C1 0.0176(8) 0.0190(9) 0.0150(8) 0.0072(7) -0.0006(6) 0.0020(6)
C2 0.0190(8) 0.0182(9) 0.0162(8) 0.0071(7) 0.0005(6) 0.0014(7)
C3 0.0213(8) 0.0210(9) 0.0286(9) 0.0126(8) 0.0087(7) 0.0041(7)
C4 0.0221(8) 0.0161(9) 0.0281(9) 0.0083(8) 0.0044(7) 0.0011(7)
C5 0.0238(8) 0.0165(9) 0.0198(9) 0.0064(7) 0.0015(7) 0.0009(7)
C6 0.0230(8) 0.0226(9) 0.0178(9) 0.0072(7) 0.0057(7) 0.0082(7)
C7 0.0160(8) 0.0237(9) 0.0167(8) 0.0089(7) 0.0030(6) 0.0029(7)
C8 0.0203(8) 0.0158(9) 0.0166(8) 0.0061(7) -0.0002(6) -0.0005(7)
C9 0.0181(8) 0.0205(9) 0.0150(8) 0.0088(7) 0.0008(6) 0.0039(7)
C10 0.0207(8) 0.0196(9) 0.0165(8) 0.0082(7) 0.0024(6) 0.0031(7)
C11 0.0198(8) 0.0188(9) 0.0174(8) 0.0073(7) 0.0000(6) 0.0010(7)
C12 0.0196(8) 0.0188(9) 0.0138(8) 0.0064(7) -0.0008(6) 0.0026(7)
C13 0.0192(8) 0.0255(10) 0.0180(8) 0.0113(7) 0.0013(6) 0.0034(7)
C14 0.0172(8) 0.0301(10) 0.0223(9) 0.0087(8) 0.0053(7) 0.0059(7)
C15 0.0207(8) 0.0252(10) 0.0205(9) 0.0036(8) 0.0004(7) 0.0086(7)
C16 0.0205(8) 0.0191(9) 0.0195(9) 0.0051(7) -0.0006(7) 0.0025(7)
C17 0.0316(9) 0.0221(10) 0.0364(11) 0.0129(9) 0.0112(8) 0.0052(8)
C18 0.0193(8) 0.0154(9) 0.0176(8) 0.0063(7) 0.0010(6) -0.0019(6)
C19 0.0210(8) 0.0158(9) 0.0166(8) 0.0059(7) 0.0019(7) 0.0009(7)
C20 0.0291(9) 0.0251(10) 0.0317(10) 0.0181(8) 0.0142(8) 0.0096(7)
C21 0.0263(9) 0.0269(10) 0.0277(10) 0.0182(8) 0.0067(7) 0.0057(7)
C22 0.0262(9) 0.0211(9) 0.0190(9) 0.0102(7) 0.0035(7) -0.0001(7)
C23 0.0236(8) 0.0236(10) 0.0192(9) 0.0090(7) 0.0080(7) 0.0003(7)
C24 0.0181(8) 0.0174(9) 0.0200(9) 0.0048(7) 0.0037(7) 0.0007(6)
C25 0.0211(8) 0.0166(9) 0.0171(8) 0.0073(7) 0.0008(6) -0.0002(7)
C26 0.0187(8) 0.0142(8) 0.0172(8) 0.0053(7) 0.0029(6) -0.0004(6)
C27 0.0210(8) 0.0162(9) 0.0178(8) 0.0059(7) 0.0022(7) -0.0013(7)
C28 0.0206(8) 0.0149(8) 0.0151(8) 0.0060(7) 0.0001(6) 0.0016(6)
C29 0.0184(8) 0.0157(9) 0.0151(8) 0.0044(7) -0.0006(6) -0.0004(6)
C30 0.0202(8) 0.0187(9) 0.0263(9) 0.0088(8) -0.0053(7) 0.0017(7)
C31 0.0163(8) 0.0244(10) 0.0282(10) 0.0059(8) 0.0005(7) 0.0047(7)
C32 0.0189(8) 0.0263(10) 0.0200(9) 0.0074(8) 0.0032(7) 0.0015(7)
C33 0.0212(8) 0.0207(9) 0.0185(8) 0.0084(7) 0.0007(7) 0.0019(7)
C34 0.0284(10) 0.0476(14) 0.0816(17) 0.0504(13) -0.0042(10) 0.0001(9)
N1 0.0178(7) 0.0228(8) 0.0183(7) 0.0107(6) 0.0037(5) 0.0046(6)
N2 0.0188(7) 0.0187(8) 0.0212(7) 0.0077(6) -0.0009(6) 0.0014(6)
O1 0.0225(6) 0.0167(6) 0.0296(7) 0.0093(5) 0.0059(5) 0.0029(5)
O2 0.0201(6) 0.0228(7) 0.0293(7) 0.0067(6) 0.0086(5) 0.0008(5)
O3 0.0230(6) 0.0253(7) 0.0318(7) 0.0151(6) 0.0108(5) 0.0045(5)
O4 0.0230(6) 0.0212(7) 0.0256(6) 0.0136(5) 0.0074(5) 0.0055(5)
O5 0.0234(6) 0.0313(7) 0.0267(7) 0.0164(6) 0.0108(5) 0.0095(5)
O6 0.0261(6) 0.0306(8) 0.0536(9) 0.0263(7) -0.0006(6) 0.0070(5)

loop_
_atom_type_symbol
_atom_type_description
_atom_type_scat_dispersion_real
_atom_type_scat_dispersion_imag
_atom_type_scat_source
C C 0.0033 0.0016 'International Tables Vol C Tables 4.2.6.8 and 6.1.1.4'
H H 0.0000 0.0000 'International Tables Vol C Tables 4.2.6.8 and 6.1.1.4'
N N 0.0061 0.0033 'International Tables Vol C Tables 4.2.6.8 and 6.1.1.4'
O O 0.0106 0.0060 'International Tables Vol C Tables 4.2.6.8 and 6.1.1.4'

loop_
_geom_angle_atom_site_label_1
_geom_angle_atom_site_label_2
_geom_angle_atom_site_label_3
_geom_angle
_geom_angle_site_symmetry_1
_geom_angle_site_symmetry_3
O1 C1 C9 120.00(14) . .
O1 C1 C2 121.91(15) . .
C9 C1 C2 118.09(14) . .
C11 C2 C1 116.07(15) . .
C11 C2 C3 127.38(14) . .
C1 C2 C3 116.55(14) . .
C2 C3 C4 112.11(13) . .
C2 C3 H3A 109.2 . .
C4 C3 H3A 109.2 . .
C2 C3 H3B 109.2 . .
C4 C3 H3B 109.2 . .
H3A C3 H3B 107.9 . .
C10 C4 C3 111.69(13) . .
C10 C4 H4A 109.3 . .
C3 C4 H4A 109.3 . .
C10 C4 H4B 109.3 . .
C3 C4 H4B 109.3 . .
H4A C4 H4B 107.9 . .
C6 C5 C10 121.85(15) . .
C6 C5 H5 119.1 . .
C10 C5 H5 119.1 . .
C5 C6 C7 119.66(15) . .
C5 C6 H6 120.2 . .
C7 C6 H6 120.2 . .
O2 C7 C8 122.49(15) . .
O2 C7 C6 117.87(14) . .
C8 C7 C6 119.64(14) . .
C7 C8 C9 120.67(15) . .
C7 C8 H8 119.7 . .
C9 C8 H8 119.7 . .
C8 C9 C10 120.24(15) . .
C8 C9 C1 118.58(14) . .
C10 C9 C1 121.18(13) . .
C5 C10 C9 117.92(14) . .
C5 C10 C4 122.30(15) . .
C9 C10 C4 119.76(14) . .
C2 C11 C12 132.06(16) . .
C2 C11 H11 114.0 . .
C12 C11 H11 114.0 . .
N1 C12 C16 121.53(14) . .
N1 C12 C11 120.03(15) . .
C16 C12 C11 118.43(14) . .
N1 C13 O3 118.97(15) . .
N1 C13 C14 125.18(15) . .
O3 C13 C14 115.85(13) . .
C15 C14 C13 117.31(15) . .
C15 C14 H14 121.3 . .
C13 C14 H14 121.3 . .
C14 C15 C16 118.93(16) . .
C14 C15 H15 120.5 . .
C16 C15 H15 120.5 . .
C12 C16 C15 119.85(15) . .
C12 C16 H16 120.1 . .
C15 C16 H16 120.1 . .
O3 C17 H17A 109.5 . .
O3 C17 H17B 109.5 . .
H17A C17 H17B 109.5 . .
O3 C17 H17C 109.5 . .
H17A C17 H17C 109.5 . .
H17B C17 H17C 109.5 . .
O4 C18 C26 119.76(15) . .
O4 C18 C19 122.25(14) . .
C26 C18 C19 117.99(14) . .
C28 C19 C18 116.75(15) . .
C28 C19 C20 126.66(16) . .
C18 C19 C20 116.59(13) . .
C19 C20 C21 111.15(14) . .
C19 C20 H20A 109.4 . .
C21 C20 H20A 109.4 . .
C19 C20 H20B 109.4 . .
C21 C20 H20B 109.4 . .
H20A C20 H20B 108.0 . .
C27 C21 C20 110.96(14) . .
C27 C21 H21A 109.4 . .
C20 C21 H21A 109.4 . .
C27 C21 H21B 109.4 . .
C20 C21 H21B 109.4 . .
H21A C21 H21B 108.0 . .
C23 C22 C27 121.49(16) . .
C23 C22 H22 119.3 . .
C27 C22 H22 119.3 . .
C22 C23 C24 120.33(14) . .
C22 C23 H23 119.8 . .
C24 C23 H23 119.8 . .
O5 C24 C25 122.53(15) . .
O5 C24 C23 118.15(13) . .
C25 C24 C23 119.32(15) . .
C24 C25 C26 120.62(15) . .
C24 C25 H25 119.7 . .
C26 C25 H25 119.7 . .
C25 C26 C27 120.49(14) . .
C25 C26 C18 118.99(14) . .
C27 C26 C18 120.52(15) . .
C22 C27 C26 117.69(15) . .
C22 C27 C21 122.53(15) . .
C26 C27 C21 119.78(13) . .
C19 C28 C29 130.52(16) . .
C19 C28 H28 114.7 . .
C29 C28 H28 114.7 . .
N2 C29 C33 121.70(15) . .
N2 C29 C28 119.67(13) . .
C33 C29 C28 118.63(15) . .
N2 C30 O6 118.61(14) . .
N2 C30 C31 124.67(16) . .
O6 C30 C31 116.71(15) . .
C32 C31 C30 117.37(15) . .
C32 C31 H31 121.3 . .
C30 C31 H31 121.3 . .
C31 C32 C33 119.39(15) . .
C31 C32 H32 120.3 . .
C33 C32 H32 120.3 . .
C29 C33 C32 119.16(16) . .
C29 C33 H33 120.4 . .
C32 C33 H33 120.4 . .
O6 C34 H34A 109.5 . .
O6 C34 H34B 109.5 . .
H34A C34 H34B 109.5 . .
O6 C34 H34C 109.5 . .
H34A C34 H34C 109.5 . .
H34B C34 H34C 109.5 . .
C13 N1 C12 117.07(15) . .
C30 N2 C29 117.71(14) . .
C7 O2 H2 109.5 . .
C13 O3 C17 116.63(12) . .
C24 O5 H5A 109.5 . .
C30 O6 C34 115.58(14) . .

loop_
_geom_bond_atom_site_label_1
_geom_bond_atom_site_label_2
_geom_bond_distance
_geom_bond_site_symmetry_2
C1 O1 1.2334(19) .
C1 C9 1.482(2) .
C1 C2 1.495(2) .
C2 C11 1.343(2) .
C2 C3 1.507(2) .
C3 C4 1.526(2) .
C3 H3A 0.9700 .
C3 H3B 0.9700 .
C4 C10 1.506(2) .
C4 H4A 0.9700 .
C4 H4B 0.9700 .
C5 C6 1.386(2) .
C5 C10 1.393(2) .
C5 H5 0.9300 .
C6 C7 1.392(2) .
C6 H6 0.9300 .
C7 O2 1.3664(18) .
C7 C8 1.378(2) .
C8 C9 1.401(2) .
C8 H8 0.9300 .
C9 C10 1.402(2) .
C11 C12 1.462(2) .
C11 H11 0.9300 .
C12 N1 1.365(2) .
C12 C16 1.384(2) .
C13 N1 1.313(2) .
C13 O3 1.3563(19) .
C13 C14 1.402(2) .
C14 C15 1.370(2) .
C14 H14 0.9300 .
C15 C16 1.392(2) .
C15 H15 0.9300 .
C16 H16 0.9300 .
C17 O3 1.430(2) .
C17 H17A 0.9600 .
C17 H17B 0.9600 .
C17 H17C 0.9600 .
C18 O4 1.2347(19) .
C18 C26 1.484(2) .
C18 C19 1.490(2) .
C19 C28 1.346(2) .
C19 C20 1.510(2) .
C20 C21 1.522(2) .
C20 H20A 0.9700 .
C20 H20B 0.9700 .
C21 C27 1.499(2) .
C21 H21A 0.9700 .
C21 H21B 0.9700 .
C22 C23 1.381(2) .
C22 C27 1.396(2) .
C22 H22 0.9300 .
C23 C24 1.390(2) .
C23 H23 0.9300 .
C24 O5 1.3699(19) .
C24 C25 1.378(2) .
C25 C26 1.398(2) .
C25 H25 0.9300 .
C26 C27 1.404(2) .
C28 C29 1.466(2) .
C28 H28 0.9300 .
C29 N2 1.356(2) .
C29 C33 1.385(2) .
C30 N2 1.315(2) .
C30 O6 1.356(2) .
C30 C31 1.396(2) .
C31 C32 1.370(2) .
C31 H31 0.9300 .
C32 C33 1.392(2) .
C32 H32 0.9300 .
C33 H33 0.9300 .
C34 O6 1.437(2) .
C34 H34A 0.9600 .
C34 H34B 0.9600 .
C34 H34C 0.9600 .
O2 H2 0.8200 .
O5 H5A 0.8200 .

loop_
_geom_hbond_atom_site_label_D
_geom_hbond_atom_site_label_H
_geom_hbond_atom_site_label_A
_geom_hbond_distance_DH
_geom_hbond_distance_HA
_geom_hbond_distance_DA
_geom_hbond_angle_DHA
_geom_hbond_site_symmetry_A
_geom_hbond_publ_flag
O5 H5A O4 0.82 1.98 2.7951(16) 177.9 2_676 yes
O2 H2 O1 0.82 2.01 2.8294(16) 175.6 2_765 yes
C23 H23 O3 0.93 2.39 3.2887(18) 163.5 2_566 yes
C6 H6 O5 0.93 2.61 3.539(2) 173.4 1_644 yes

loop_
_geom_torsion_atom_site_label_1
_geom_torsion_atom_site_label_2
_geom_torsion_atom_site_label_3
_geom_torsion_atom_site_label_4
_geom_torsion
_geom_torsion_site_symmetry_1
_geom_torsion_site_symmetry_2
_geom_torsion_site_symmetry_3
_geom_torsion_site_symmetry_4
O1 C1 C2 C11 9.9(2) . . . .
C9 C1 C2 C11 -170.56(14) . . . .
O1 C1 C2 C3 -169.66(14) . . . .
C9 C1 C2 C3 9.9(2) . . . .
C11 C2 C3 C4 139.13(16) . . . .
C1 C2 C3 C4 -41.40(19) . . . .
C2 C3 C4 C10 52.50(19) . . . .
C10 C5 C6 C7 -0.8(2) . . . .
C5 C6 C7 O2 -178.48(14) . . . .
C5 C6 C7 C8 1.2(2) . . . .
O2 C7 C8 C9 179.34(14) . . . .
C6 C7 C8 C9 -0.4(2) . . . .
C7 C8 C9 C10 -1.0(2) . . . .
C7 C8 C9 C1 -179.82(14) . . . .
O1 C1 C9 C8 9.3(2) . . . .
C2 C1 C9 C8 -170.26(13) . . . .
O1 C1 C9 C10 -169.47(15) . . . .
C2 C1 C9 C10 11.0(2) . . . .
C6 C5 C10 C9 -0.6(2) . . . .
C6 C5 C10 C4 177.77(15) . . . .
C8 C9 C10 C5 1.5(2) . . . .
C1 C9 C10 C5 -179.76(15) . . . .
C8 C9 C10 C4 -176.93(14) . . . .
C1 C9 C10 C4 1.8(2) . . . .
C3 C4 C10 C5 147.97(16) . . . .
C3 C4 C10 C9 -33.7(2) . . . .
C1 C2 C11 C12 178.17(15) . . . .
C3 C2 C11 C12 -2.4(3) . . . .
C2 C11 C12 N1 -1.1(3) . . . .
C2 C11 C12 C16 179.65(16) . . . .
N1 C13 C14 C15 3.5(3) . . . .
O3 C13 C14 C15 -176.94(14) . . . .
C13 C14 C15 C16 -0.2(2) . . . .
N1 C12 C16 C15 2.2(2) . . . .
C11 C12 C16 C15 -178.55(14) . . . .
C14 C15 C16 C12 -2.4(2) . . . .
O4 C18 C19 C28 9.8(2) . . . .
C26 C18 C19 C28 -170.17(13) . . . .
O4 C18 C19 C20 -170.93(15) . . . .
C26 C18 C19 C20 9.1(2) . . . .
C28 C19 C20 C21 136.83(17) . . . .
C18 C19 C20 C21 -42.4(2) . . . .
C19 C20 C21 C27 55.25(18) . . . .
C27 C22 C23 C24 -0.4(2) . . . .
C22 C23 C24 O5 -178.02(14) . . . .
C22 C23 C24 C25 2.0(2) . . . .
O5 C24 C25 C26 178.61(14) . . . .
C23 C24 C25 C26 -1.4(2) . . . .
C24 C25 C26 C27 -0.8(2) . . . .
C24 C25 C26 C18 179.54(14) . . . .
O4 C18 C26 C25 11.4(2) . . . .
C19 C18 C26 C25 -168.66(13) . . . .
O4 C18 C26 C27 -168.23(14) . . . .
C19 C18 C26 C27 11.7(2) . . . .
C23 C22 C27 C26 -1.8(2) . . . .
C23 C22 C27 C21 177.09(15) . . . .
C25 C26 C27 C22 2.4(2) . . . .
C18 C26 C27 C22 -177.97(14) . . . .
C25 C26 C27 C21 -176.54(14) . . . .
C18 C26 C27 C21 3.1(2) . . . .
C20 C21 C27 C22 144.26(16) . . . .
C20 C21 C27 C26 -36.8(2) . . . .
C18 C19 C28 C29 176.22(14) . . . .
C20 C19 C28 C29 -3.0(3) . . . .
C19 C28 C29 N2 0.5(2) . . . .
C19 C28 C29 C33 -178.84(15) . . . .
N2 C30 C31 C32 -0.4(2) . . . .
O6 C30 C31 C32 178.38(14) . . . .
C30 C31 C32 C33 0.1(2) . . . .
N2 C29 C33 C32 -0.3(2) . . . .
C28 C29 C33 C32 178.99(13) . . . .
C31 C32 C33 C29 0.2(2) . . . .
O3 C13 N1 C12 176.70(13) . . . .
C14 C13 N1 C12 -3.7(2) . . . .
C16 C12 N1 C13 0.8(2) . . . .
C11 C12 N1 C13 -178.44(14) . . . .
O6 C30 N2 C29 -178.46(14) . . . .
C31 C30 N2 C29 0.3(2) . . . .
C33 C29 N2 C30 0.1(2) . . . .
C28 C29 N2 C30 -179.25(13) . . . .
N1 C13 O3 C17 -5.2(2) . . . .
C14 C13 O3 C17 175.13(15) . . . .
N2 C30 O6 C34 1.4(2) . . . .
C31 C30 O6 C34 -177.46(15) . . . .
